data_7160653
loop_
_publ_author_name
'Liu, Qingsong'
'Jiri, Gele'
'She, Xingyao'
'Zhao, Zhigang'
'Li, Xiaoxiao'

_publ_section_title
;
 TCCA/PhSH-mediated regioselective hydroethoxylation and
 hydromethoxylation of allenamides <i>via</i> a radical process.
;
_journal_issue 35
_journal_name_full 'Organic &amp; biomolecular chemistry'
_journal_page_first 7969
_journal_page_last 7974
_journal_paper_doi 10.1039/d5ob00698h
_journal_volume 23
_journal_year 2025
_chemical_absolute_configuration ad
_chemical_formula_moiety 'C18 H21 N O3 S'
_chemical_formula_sum 'C18 H21 N O3 S'
_chemical_formula_weight 331.42
_space_group_crystal_system orthorhombic
_space_group_IT_number 19
_space_group_name_Hall 'P 2ac 2ab'
_space_group_name_H-M_alt 'P 21 21 21'
_atom_sites_solution_hydrogens geom
_atom_sites_solution_primary dual
_audit_creation_date 2024-12-05
_audit_creation_method
;
Olex2 1.3
(compiled 2020.11.12 svn.r5f609507 for OlexSys, GUI svn.r6408)
;
_audit_update_record
;
2025-02-21 deposited with the CCDC.	2025-07-30 downloaded from the CCDC.
;
_cell_angle_alpha 90
_cell_angle_beta 90
_cell_angle_gamma 90
_cell_formula_units_Z 4
_cell_length_a 10.234(7)
_cell_length_b 11.182(7)
_cell_length_c 15.852(9)
_cell_measurement_reflns_used 5737
_cell_measurement_temperature 150(2)
_cell_measurement_theta_max 25.268
_cell_measurement_theta_min 2.220
_cell_volume 1814(2)
_computing_cell_refinement 'SAINT V8.40B (?, 2016)'
_computing_data_reduction 'SAINT V8.40B (?, 2016)'
_computing_molecular_graphics 'Olex2 1.3 (Dolomanov et al., 2009)'
_computing_publication_material 'Olex2 1.3 (Dolomanov et al., 2009)'
_computing_structure_refinement 'XL  (Sheldrick, 2008)'
_computing_structure_solution 'SHELXT 2018/2 (Sheldrick, 2018)'
_diffrn_ambient_temperature 150.0
_diffrn_measured_fraction_theta_full 0.990
_diffrn_measured_fraction_theta_max 0.990
_diffrn_measurement_device_type 'Bruker APEX-II CCD'
_diffrn_measurement_method '\f and \w scans'
_diffrn_radiation_type MoK\a
_diffrn_radiation_wavelength 0.71073
_diffrn_reflns_av_R_equivalents 0.0859
_diffrn_reflns_av_unetI/netI 0.0537
_diffrn_reflns_Laue_measured_fraction_full 0.990
_diffrn_reflns_Laue_measured_fraction_max 0.990
_diffrn_reflns_limit_h_max 12
_diffrn_reflns_limit_h_min -12
_diffrn_reflns_limit_k_max 13
_diffrn_reflns_limit_k_min -13
_diffrn_reflns_limit_l_max 18
_diffrn_reflns_limit_l_min -18
_diffrn_reflns_number 17479
_diffrn_reflns_point_group_measured_fraction_full 0.994
_diffrn_reflns_point_group_measured_fraction_max 0.994
_diffrn_reflns_theta_full 24.975
_diffrn_reflns_theta_max 24.975
_diffrn_reflns_theta_min 2.570
_diffrn_source_current 1.4
_diffrn_source_power 0.07
_diffrn_source_voltage 50.0
_diffrn_standards_number 0
_exptl_absorpt_coefficient_mu 0.192
_exptl_absorpt_correction_T_max 0.7456
_exptl_absorpt_correction_T_min 0.4983
_exptl_absorpt_correction_type multi-scan
_exptl_absorpt_process_details
;
SADABS-2016/2 (Bruker,2016/2) was used for absorption correction.
wR2(int) was 0.1440 before and 0.0928 after correction.
The Ratio of minimum to maximum transmission is 0.6683.
The \l/2 correction factor is Not present.
;
_exptl_crystal_colour 'clear light colourless'
_exptl_crystal_colour_lustre clear
_exptl_crystal_colour_modifier light
_exptl_crystal_colour_primary colourless
_exptl_crystal_density_diffrn 1.213
_exptl_crystal_description plate
_exptl_crystal_F_000 704
_exptl_crystal_size_max 0.36
_exptl_crystal_size_mid 0.14
_exptl_crystal_size_min 0.04
_refine_diff_density_max 0.222
_refine_diff_density_min -0.281
_refine_diff_density_rms 0.035
_refine_ls_abs_structure_details
;
 Flack x determined using 932 quotients [(I+)-(I-)]/[(I+)+(I-)]
 (Parsons, Flack and Wagner, Acta Cryst. B69 (2013) 249-259).
;
_refine_ls_abs_structure_Flack 0.04(6)
_refine_ls_extinction_coef 0.041(9)
_refine_ls_extinction_expression Fc^*^=kFc[1+0.001xFc^2^\l^3^/sin(2\q)]^-1/4^
_refine_ls_extinction_method 'SHELXL-2018/3 (Sheldrick 2018)'
_refine_ls_goodness_of_fit_ref 1.055
_refine_ls_hydrogen_treatment constr
_refine_ls_matrix_type full
_refine_ls_number_parameters 232
_refine_ls_number_reflns 3170
_refine_ls_number_restraints 77
_refine_ls_restrained_S_all 1.163
_refine_ls_R_factor_all 0.0635
_refine_ls_R_factor_gt 0.0498
_refine_ls_shift/su_max 0.000
_refine_ls_shift/su_mean 0.000
_refine_ls_structure_factor_coef Fsqd
_refine_ls_weighting_details 'w=1/[\s^2^(Fo^2^)+(0.0602P)^2^+0.4472P] where P=(Fo^2^+2Fc^2^)/3'
_refine_ls_weighting_scheme calc
_refine_ls_wR_factor_gt 0.1257
_refine_ls_wR_factor_ref 0.1362
_reflns_Friedel_coverage 0.744
_reflns_Friedel_fraction_full 0.999
_reflns_Friedel_fraction_max 0.999
_reflns_number_gt 2615
_reflns_number_total 3170
_reflns_threshold_expression 'I > 2\s(I)'
_cod_data_source_file d5ob00698h2.cif
_cod_data_source_block mo_lxx_1204_0m_a
_cod_depositor_comments 'Adding full bibliography for 7160653.cif.'
_cod_database_code 7160653
_shelx_shelxl_version_number 2018/3
_shelx_space_group_comment
;
The symmetry employed for this shelxl refinement is uniquely defined
by the following loop, which should always be used as a source of
symmetry information in preference to the above space-group names.
They are only intended as comments.
;
_shelx_estimated_absorpt_t_max 0.992
_shelx_estimated_absorpt_t_min 0.934
_olex2_refinement_description
;
1. Fixed Uiso
 At 1.2 times of:
  All C(H) groups, All C(H,H) groups
 At 1.5 times of:
  All C(H,H,H) groups
2. Restrained distances
 C9A-C17A
 1.55 with sigma of 0.01
 C9-C17
 1.55 with sigma of 0.01
 O1-C9A
 1.55 with sigma of 0.01
 O1-C8
 1.55 with sigma of 0.01
 O1-C9
 1.58 with sigma of 0.01
3. Rigid bond restraints
 C3, C2, C10, C1
 with sigma for 1-2 distances of 0.01 and sigma for 1-3 distances of 0.01
 C1, C2
 with sigma for 1-2 distances of 0.001 and sigma for 1-3 distances of 0.001
 C10, C2
 with sigma for 1-2 distances of 0.01 and sigma for 1-3 distances of 0.01
4. Uiso/Uaniso restraints and constraints
C2 \\sim C10 \\sim C1 \\sim C3: within 1.7A with sigma of 0.01 and sigma for
terminal atoms of 0.02 within 1.7A
C2 \\sim C1: within 1.7A with sigma of 0.001 and sigma for terminal atoms of
0.002 within 1.7A
C10 \\sim C2: within 1.7A with sigma of 0.005 and sigma for terminal atoms of
0.01 within 1.7A
Uanis(C1) \\sim Ueq: with sigma of 0.001 and sigma for terminal atoms of 0.002
Uanis(C9) \\sim Ueq, Uanis(C17) \\sim Ueq, Uanis(C9A) \\sim Ueq, Uanis(C17A)
\\sim Ueq: with sigma of 0.01 and sigma for terminal atoms of 0.02
Uanis(C17) \\sim Ueq, Uanis(C17A) \\sim Ueq: with sigma of 0.001 and sigma for
terminal atoms of 0.002
Uanis(C9A) \\sim Ueq, Uanis(C9) \\sim Ueq: with sigma of 0.01 and sigma for
terminal atoms of 0.02
Uanis(C1) \\sim Ueq, Uanis(C2) \\sim Ueq, Uanis(C10) \\sim Ueq, Uanis(C3) \\sim
Ueq: with sigma of 0.1 and sigma for terminal atoms of 0.2
5. Others
 Sof(C9A)=Sof(H9AA)=Sof(H9AB)=1-FVAR(1)
 Sof(C9)=Sof(H9A)=Sof(H9B)=FVAR(1)
 Sof(C17A)=Sof(H17D)=Sof(H17E)=Sof(H17F)=1-FVAR(2)
 Sof(C17)=Sof(H17A)=Sof(H17B)=Sof(H17C)=FVAR(2)
6.a Secondary CH2 refined with riding coordinates:
 C8(H8A,H8B), C9(H9A,H9B), C9A(H9AA,H9AB)
6.b Aromatic/amide H refined with riding coordinates:
 C3(H3), C4(H4), C6(H6), C7(H7), C10(H10), C11(H11), C12(H12), C13(H13),
 C14(H14), C15(H15), C16(H16)
6.c Idealised Me refined as rotating group:
 C1(H1A,H1B,H1C), C17(H17A,H17B,H17C), C17A(H17D,H17E,H17F)
;
_olex2_submission_special_instructions 'No special instructions were received'

loop_
_space_group_symop_operation_xyz
'x, y, z'
'-x+1/2, -y, z+1/2'
'x+1/2, -y+1/2, -z'
'-x, y+1/2, -z+1/2'

loop_
_atom_site_label
_atom_site_type_symbol
_atom_site_fract_x
_atom_site_fract_y
_atom_site_fract_z
_atom_site_U_iso_or_equiv
_atom_site_adp_type
_atom_site_occupancy
_atom_site_site_symmetry_order
_atom_site_calc_flag
_atom_site_refinement_flags_posn
_atom_site_refinement_flags_adp
_atom_site_refinement_flags_occupancy
_atom_site_disorder_assembly
_atom_site_disorder_group
S1 S -0.13181(12) 0.36741(11) -0.29643(7) 0.0643(4) Uani 1 1 d . . . . .
O1 O -0.0712(4) -0.0739(3) -0.4999(3) 0.0933(13) Uani 1 1 d D . . . .
O2 O -0.1720(4) 0.2914(3) -0.22877(19) 0.0790(10) Uani 1 1 d . . . . .
O6 O -0.1835(4) 0.4853(3) -0.3038(2) 0.0813(10) Uani 1 1 d . . . . .
N1 N -0.1718(3) 0.2958(3) -0.3842(2) 0.0559(9) Uani 1 1 d . . . . .
C1 C 0.4590(6) 0.3899(7) -0.3022(4) 0.1043(14) Uani 1 1 d . U . . .
H1A H 0.495553 0.360037 -0.249056 0.156 Uiso 1 1 calc R U . . .
H1B H 0.486505 0.472967 -0.310797 0.156 Uiso 1 1 calc R U . . .
H1C H 0.490624 0.340558 -0.349021 0.156 Uiso 1 1 calc R U . . .
C2 C 0.3115(6) 0.3840(7) -0.2986(4) 0.0954(13) Uani 1 1 d . U . . .
C3 C 0.2463(6) 0.2828(6) -0.2730(4) 0.0920(17) Uani 1 1 d . U . . .
H3 H 0.295232 0.214948 -0.255480 0.110 Uiso 1 1 calc R U . . .
C4 C 0.1128(6) 0.2774(5) -0.2721(3) 0.0774(14) Uani 1 1 d . . . . .
H4 H 0.070260 0.205749 -0.255188 0.093 Uiso 1 1 calc R U . . .
C5 C 0.0390(4) 0.3761(4) -0.2958(3) 0.0613(10) Uani 1 1 d . . . . .
C6 C -0.1687(4) 0.1695(4) -0.3863(3) 0.0565(10) Uani 1 1 d . . . . .
H6 H -0.160446 0.129259 -0.333766 0.068 Uiso 1 1 calc R U . . .
C7 C -0.1760(4) 0.1031(4) -0.4539(3) 0.0596(11) Uani 1 1 d . . . . .
H7 H -0.179475 0.140622 -0.507576 0.071 Uiso 1 1 calc R U . . .
C8 C -0.1790(5) -0.0309(4) -0.4491(3) 0.0755(14) Uani 1 1 d D . . . .
H8A H -0.169153 -0.057708 -0.389917 0.091 Uiso 1 1 calc R U . . .
H8B H -0.262979 -0.061741 -0.471230 0.091 Uiso 1 1 calc R U . . .
C10 C 0.2387(7) 0.4826(6) -0.3219(3) 0.0925(16) Uani 1 1 d . U . . .
H10 H 0.282319 0.553812 -0.338492 0.111 Uiso 1 1 calc R U . . .
C11 C 0.1026(6) 0.4796(5) -0.3216(3) 0.0763(14) Uani 1 1 d . . . . .
H11 H 0.053779 0.547619 -0.338764 0.092 Uiso 1 1 calc R U . . .
C12 C -0.2718(4) 0.4205(4) -0.4929(3) 0.0631(11) Uani 1 1 d . . . . .
H12 H -0.351005 0.418703 -0.461657 0.076 Uiso 1 1 calc R U . . .
C13 C -0.2659(5) 0.4819(5) -0.5686(3) 0.0764(14) Uani 1 1 d . . . . .
H13 H -0.340565 0.522838 -0.589372 0.092 Uiso 1 1 calc R U . . .
C14 C -0.1519(5) 0.4833(5) -0.6130(3) 0.0747(13) Uani 1 1 d . . . . .
H14 H -0.147254 0.525975 -0.664678 0.090 Uiso 1 1 calc R U . . .
C15 C -0.0422(5) 0.4229(5) -0.5835(3) 0.0698(13) Uani 1 1 d . . . . .
H15 H 0.036348 0.423469 -0.615455 0.084 Uiso 1 1 calc R U . . .
C16 C -0.0477(4) 0.3619(4) -0.5075(3) 0.0565(10) Uani 1 1 d . . . . .
H16 H 0.026881 0.320812 -0.486636 0.068 Uiso 1 1 calc R U . . .
C36 C -0.1628(4) 0.3618(3) -0.4630(2) 0.0515(9) Uani 1 1 d . . . . .
C17 C 0.0274(18) -0.257(2) -0.5133(17) 0.147(9) Uani 0.49(2) 1 d D U P A 1
H17A H 0.033908 -0.227180 -0.571209 0.220 Uiso 0.49(2) 1 calc R U P A 1
H17B H 0.023236 -0.344670 -0.513975 0.220 Uiso 0.49(2) 1 calc R U P A 1
H17C H 0.104188 -0.231454 -0.481076 0.220 Uiso 0.49(2) 1 calc R U P A 1
C9 C -0.098(3) -0.2066(13) -0.471(2) 0.083(11) Uani 0.21(3) 1 d D U P A 1
H9A H -0.098142 -0.216171 -0.409263 0.100 Uiso 0.21(3) 1 calc R U P A 1
H9B H -0.179075 -0.239953 -0.495828 0.100 Uiso 0.21(3) 1 calc R U P A 1
C9A C -0.0666(11) -0.2009(7) -0.5134(9) 0.110(4) Uani 0.79(3) 1 d D U P A 2
H9AA H -0.151899 -0.230350 -0.534207 0.132 Uiso 0.79(3) 1 calc R U P A 2
H9AB H -0.045534 -0.242881 -0.460060 0.132 Uiso 0.79(3) 1 calc R U P A 2
C17A C 0.0400(14) -0.2231(15) -0.5789(11) 0.113(6) Uani 0.51(2) 1 d D U P A 2
H17D H 0.014340 -0.186791 -0.632718 0.169 Uiso 0.51(2) 1 calc R U P A 2
H17E H 0.051960 -0.309374 -0.586621 0.169 Uiso 0.51(2) 1 calc R U P A 2
H17F H 0.122159 -0.187361 -0.559598 0.169 Uiso 0.51(2) 1 calc R U P A 2

loop_
_atom_site_aniso_label
_atom_site_aniso_U_11
_atom_site_aniso_U_22
_atom_site_aniso_U_33
_atom_site_aniso_U_23
_atom_site_aniso_U_13
_atom_site_aniso_U_12
S1 0.0828(8) 0.0643(7) 0.0456(6) -0.0098(5) 0.0112(5) 0.0040(6)
O1 0.083(3) 0.0537(18) 0.144(4) -0.016(2) -0.014(3) 0.0065(17)
O2 0.099(3) 0.093(2) 0.0454(17) -0.0021(15) 0.0159(16) -0.007(2)
O6 0.107(3) 0.065(2) 0.072(2) -0.0190(17) 0.013(2) 0.0201(19)
N1 0.071(2) 0.055(2) 0.0419(18) -0.0034(14) 0.0046(16) 0.0001(18)
C1 0.099(2) 0.122(2) 0.092(2) -0.019(2) -0.001(2) -0.011(2)
C2 0.097(2) 0.119(3) 0.070(2) -0.030(2) 0.000(2) -0.013(2)
C3 0.092(4) 0.107(4) 0.077(4) -0.021(3) -0.009(3) 0.002(3)
C4 0.082(4) 0.079(3) 0.071(3) -0.007(3) -0.002(3) -0.005(3)
C5 0.082(3) 0.060(2) 0.042(2) -0.012(2) 0.004(2) -0.004(2)
C6 0.066(3) 0.053(2) 0.050(2) 0.0070(19) 0.0039(19) -0.006(2)
C7 0.063(3) 0.057(3) 0.059(3) -0.0011(19) 0.001(2) -0.002(2)
C8 0.087(3) 0.054(3) 0.085(3) 0.001(2) 0.001(3) -0.011(3)
C10 0.109(4) 0.106(4) 0.062(3) -0.024(3) 0.016(3) -0.041(3)
C11 0.101(4) 0.073(3) 0.055(3) -0.008(2) 0.012(3) -0.009(3)
C12 0.057(3) 0.065(3) 0.068(3) 0.003(2) 0.002(2) 0.008(2)
C13 0.069(3) 0.083(3) 0.077(3) 0.017(3) -0.007(3) 0.015(3)
C14 0.076(3) 0.087(3) 0.062(3) 0.022(2) -0.006(2) -0.001(3)
C15 0.062(3) 0.091(3) 0.057(3) 0.010(2) 0.007(2) -0.006(3)
C16 0.055(2) 0.063(2) 0.052(2) 0.002(2) 0.0011(18) 0.011(2)
C36 0.060(2) 0.047(2) 0.047(2) -0.0036(17) 0.0038(17) 0.002(2)
C17 0.146(9) 0.145(9) 0.148(9) -0.002(3) 0.000(3) 0.000(3)
C9 0.089(15) 0.081(15) 0.080(15) -0.033(10) 0.003(10) 0.020(10)
C9A 0.115(7) 0.070(5) 0.145(10) -0.019(5) 0.001(7) 0.024(4)
C17A 0.114(6) 0.110(6) 0.115(7) -0.004(3) 0.000(3) 0.004(3)

loop_
_atom_type_symbol
_atom_type_description
_atom_type_scat_dispersion_real
_atom_type_scat_dispersion_imag
_atom_type_scat_source
C C 0.0033 0.0016 'International Tables Vol C Tables 4.2.6.8 and 6.1.1.4'
H H 0.0000 0.0000 'International Tables Vol C Tables 4.2.6.8 and 6.1.1.4'
N N 0.0061 0.0033 'International Tables Vol C Tables 4.2.6.8 and 6.1.1.4'
O O 0.0106 0.0060 'International Tables Vol C Tables 4.2.6.8 and 6.1.1.4'
S S 0.1246 0.1234 'International Tables Vol C Tables 4.2.6.8 and 6.1.1.4'

loop_
_geom_angle_atom_site_label_1
_geom_angle_atom_site_label_2
_geom_angle_atom_site_label_3
_geom_angle
_geom_angle_site_symmetry_1
_geom_angle_site_symmetry_3
_geom_angle_publ_flag
O2 S1 N1 105.78(19) . . ?
O2 S1 C5 108.4(2) . . ?
O6 S1 O2 120.3(2) . . ?
O6 S1 N1 106.7(2) . . ?
O6 S1 C5 108.6(2) . . ?
N1 S1 C5 106.16(19) . . ?
C8 O1 C9 91.2(9) . . ?
C9A O1 C8 115.9(6) . . ?
C6 N1 S1 119.8(3) . . ?
C6 N1 C36 119.0(3) . . ?
C36 N1 S1 117.4(3) . . ?
H1A C1 H1B 109.5 . . ?
H1A C1 H1C 109.5 . . ?
H1B C1 H1C 109.5 . . ?
C2 C1 H1A 109.5 . . ?
C2 C1 H1B 109.5 . . ?
C2 C1 H1C 109.5 . . ?
C3 C2 C1 122.1(7) . . ?
C3 C2 C10 118.3(6) . . ?
C10 C2 C1 119.5(7) . . ?
C2 C3 H3 119.2 . . ?
C4 C3 C2 121.6(7) . . ?
C4 C3 H3 119.2 . . ?
C3 C4 H4 119.8 . . ?
C3 C4 C5 120.3(6) . . ?
C5 C4 H4 119.8 . . ?
C4 C5 S1 120.0(4) . . ?
C11 C5 S1 120.8(4) . . ?
C11 C5 C4 119.2(5) . . ?
N1 C6 H6 117.0 . . ?
C7 C6 N1 125.9(4) . . ?
C7 C6 H6 117.0 . . ?
C6 C7 H7 119.1 . . ?
C6 C7 C8 121.9(4) . . ?
C8 C7 H7 119.1 . . ?
O1 C8 C7 106.7(4) . . ?
O1 C8 H8A 110.4 . . ?
O1 C8 H8B 110.4 . . ?
C7 C8 H8A 110.4 . . ?
C7 C8 H8B 110.4 . . ?
H8A C8 H8B 108.6 . . ?
C2 C10 H10 119.4 . . ?
C2 C10 C11 121.3(6) . . ?
C11 C10 H10 119.4 . . ?
C5 C11 C10 119.3(6) . . ?
C5 C11 H11 120.3 . . ?
C10 C11 H11 120.3 . . ?
C13 C12 H12 120.0 . . ?
C36 C12 H12 120.0 . . ?
C36 C12 C13 119.9(4) . . ?
C12 C13 H13 120.3 . . ?
C14 C13 C12 119.4(5) . . ?
C14 C13 H13 120.3 . . ?
C13 C14 H14 119.6 . . ?
C13 C14 C15 120.8(4) . . ?
C15 C14 H14 119.6 . . ?
C14 C15 H15 120.1 . . ?
C16 C15 C14 119.9(4) . . ?
C16 C15 H15 120.1 . . ?
C15 C16 H16 120.6 . . ?
C36 C16 C15 118.8(4) . . ?
C36 C16 H16 120.6 . . ?
C12 C36 N1 119.1(4) . . ?
C16 C36 N1 119.8(4) . . ?
C16 C36 C12 121.1(4) . . ?
H17A C17 H17B 109.5 . . ?
H17A C17 H17C 109.5 . . ?
H17B C17 H17C 109.5 . . ?
C9 C17 H17A 109.5 . . ?
C9 C17 H17B 109.5 . . ?
C9 C17 H17C 109.5 . . ?
O1 C9 H9A 112.8 . . ?
O1 C9 H9B 112.8 . . ?
C17 C9 O1 94.4(13) . . ?
C17 C9 H9A 112.8 . . ?
C17 C9 H9B 112.8 . . ?
H9A C9 H9B 110.3 . . ?
O1 C9A H9AA 110.4 . . ?
O1 C9A H9AB 110.4 . . ?
O1 C9A C17A 106.6(10) . . ?
H9AA C9A H9AB 108.6 . . ?
C17A C9A H9AA 110.4 . . ?
C17A C9A H9AB 110.4 . . ?
C9A C17A H17D 109.5 . . ?
C9A C17A H17E 109.5 . . ?
C9A C17A H17F 109.5 . . ?
H17D C17A H17E 109.5 . . ?
H17D C17A H17F 109.5 . . ?
H17E C17A H17F 109.5 . . ?

loop_
_geom_bond_atom_site_label_1
_geom_bond_atom_site_label_2
_geom_bond_distance
_geom_bond_site_symmetry_2
_geom_bond_publ_flag
S1 O2 1.429(3) . ?
S1 O6 1.426(3) . ?
S1 N1 1.656(3) . ?
S1 C5 1.751(5) . ?
O1 C8 1.448(6) . ?
O1 C9 1.575(13) . ?
O1 C9A 1.437(8) . ?
N1 C6 1.414(5) . ?
N1 C36 1.454(5) . ?
C1 H1A 0.9800 . ?
C1 H1B 0.9800 . ?
C1 H1C 0.9800 . ?
C1 C2 1.512(8) . ?
C2 C3 1.375(9) . ?
C2 C10 1.381(9) . ?
C3 H3 0.9500 . ?
C3 C4 1.368(8) . ?
C4 H4 0.9500 . ?
C4 C5 1.389(7) . ?
C5 C11 1.389(7) . ?
C6 H6 0.9500 . ?
C6 C7 1.306(6) . ?
C7 H7 0.9500 . ?
C7 C8 1.500(6) . ?
C8 H8A 0.9900 . ?
C8 H8B 0.9900 . ?
C10 H10 0.9500 . ?
C10 C11 1.394(8) . ?
C11 H11 0.9500 . ?
C12 H12 0.9500 . ?
C12 C13 1.383(7) . ?
C12 C36 1.379(6) . ?
C13 H13 0.9500 . ?
C13 C14 1.363(7) . ?
C14 H14 0.9500 . ?
C14 C15 1.390(7) . ?
C15 H15 0.9500 . ?
C15 C16 1.385(6) . ?
C16 H16 0.9500 . ?
C16 C36 1.374(6) . ?
C17 H17A 0.9800 . ?
C17 H17B 0.9800 . ?
C17 H17C 0.9800 . ?
C17 C9 1.551(14) . ?
C9 H9A 0.9900 . ?
C9 H9B 0.9900 . ?
C9A H9AA 0.9900 . ?
C9A H9AB 0.9900 . ?
C9A C17A 1.527(12) . ?
C17A H17D 0.9800 . ?
C17A H17E 0.9800 . ?
C17A H17F 0.9800 . ?

loop_
_geom_torsion_atom_site_label_1
_geom_torsion_atom_site_label_2
_geom_torsion_atom_site_label_3
_geom_torsion_atom_site_label_4
_geom_torsion
_geom_torsion_site_symmetry_1
_geom_torsion_site_symmetry_2
_geom_torsion_site_symmetry_3
_geom_torsion_site_symmetry_4
_geom_torsion_publ_flag
S1 N1 C6 C7 -167.7(4) . . . . ?
S1 N1 C36 C12 -92.6(4) . . . . ?
S1 N1 C36 C16 89.3(4) . . . . ?
S1 C5 C11 C10 -178.7(4) . . . . ?
O2 S1 N1 C6 -32.4(4) . . . . ?
O2 S1 N1 C36 169.5(3) . . . . ?
O2 S1 C5 C4 34.5(4) . . . . ?
O2 S1 C5 C11 -147.7(4) . . . . ?
O6 S1 N1 C6 -161.6(3) . . . . ?
O6 S1 N1 C36 40.3(4) . . . . ?
O6 S1 C5 C4 166.8(4) . . . . ?
O6 S1 C5 C11 -15.4(4) . . . . ?
N1 S1 C5 C4 -78.8(4) . . . . ?
N1 S1 C5 C11 99.0(4) . . . . ?
N1 C6 C7 C8 -176.6(4) . . . . ?
C1 C2 C3 C4 -178.2(5) . . . . ?
C1 C2 C10 C11 178.3(5) . . . . ?
C2 C3 C4 C5 -1.2(9) . . . . ?
C2 C10 C11 C5 1.2(8) . . . . ?
C3 C2 C10 C11 -1.4(9) . . . . ?
C3 C4 C5 S1 178.8(4) . . . . ?
C3 C4 C5 C11 0.9(7) . . . . ?
C4 C5 C11 C10 -0.9(7) . . . . ?
C5 S1 N1 C6 82.7(4) . . . . ?
C5 S1 N1 C36 -75.4(3) . . . . ?
C6 N1 C36 C12 109.1(5) . . . . ?
C6 N1 C36 C16 -69.0(5) . . . . ?
C6 C7 C8 O1 -123.5(5) . . . . ?
C8 O1 C9 C17 -172.2(16) . . . . ?
C8 O1 C9A C17A 171.2(8) . . . . ?
C10 C2 C3 C4 1.5(9) . . . . ?
C12 C13 C14 C15 0.6(8) . . . . ?
C13 C12 C36 N1 -178.8(4) . . . . ?
C13 C12 C36 C16 -0.8(7) . . . . ?
C13 C14 C15 C16 -0.9(8) . . . . ?
C14 C15 C16 C36 0.5(7) . . . . ?
C15 C16 C36 N1 178.4(4) . . . . ?
C15 C16 C36 C12 0.4(7) . . . . ?
C36 N1 C6 C7 -9.9(7) . . . . ?
C36 C12 C13 C14 0.3(8) . . . . ?
C9 O1 C8 C7 174.2(14) . . . . ?
C9A O1 C8 C7 -171.9(7) . . . . ?
